data_7707233
loop_
_publ_author_name
'Protchenko, Andrey V.'
'Fuentes, M \'Angeles'
'Hicks, Jamie'
'McManus, Caitil\'in'
'Tirfoin, R\'emi'
'Aldridge, Simon'

_publ_section_title
;
 Reactions of a diborylstannylene with CO<sub>2</sub> and N<sub>2</sub>O:
 diboration of carbon dioxide by a main group bis(boryl) complex.
;
_journal_issue 26
_journal_name_full 'Dalton transactions (Cambridge, England : 2003)'
_journal_page_first 9059
_journal_page_last 9067
_journal_paper_doi 10.1039/d1dt01216a
_journal_volume 50
_journal_year 2021
_chemical_formula_moiety 'C108 H144 B4 K4 N8 O8, 3(C6 H6)'
_chemical_formula_sum 'C126 H162 B4 K4 N8 O8'
_chemical_formula_weight 2116.27
_space_group_crystal_system monoclinic
_space_group_IT_number 15
_space_group_name_Hall '-C 2yc'
_space_group_name_H-M_alt 'C 1 2/c 1'
_atom_sites_solution_hydrogens geom
_audit_creation_method SHELXL-2018/3
_audit_update_record
;
2021-04-13 deposited with the CCDC.	2021-04-27 downloaded from the CCDC.
;
_cell_angle_alpha 90
_cell_angle_beta 103.5680(10)
_cell_angle_gamma 90
_cell_formula_units_Z 4
_cell_length_a 29.0119(2)
_cell_length_b 15.70550(10)
_cell_length_c 28.1694(3)
_cell_measurement_reflns_used 21820
_cell_measurement_temperature 150(2)
_cell_measurement_theta_max 76.1850
_cell_measurement_theta_min 3.1330
_cell_volume 12477.08(18)
_computing_cell_refinement 'CrysAlisPro 1.171.39.46e (Rigaku OD, 2018)'
_computing_data_collection 'CrysAlisPro 1.171.39.46e (Rigaku OD, 2018)'
_computing_data_reduction 'CrysAlisPro 1.171.39.46e (Rigaku OD, 2018)'
_computing_structure_refinement 'SHELXL-2018/3 (Sheldrick, 2018)'
_computing_structure_solution 'SHELXT 2018/2 (Sheldrick, 2018)'
_diffrn_ambient_temperature 150(2)
_diffrn_detector_area_resol_mean 10.5035
_diffrn_measured_fraction_theta_full 1.000
_diffrn_measured_fraction_theta_max 0.992
_diffrn_measurement_device_type 'SuperNova, Dual, Cu at home/near, Atlas'
_diffrn_measurement_method '\w scans'
_diffrn_radiation_type CuK\a
_diffrn_radiation_wavelength 1.54184
_diffrn_reflns_av_R_equivalents 0.0323
_diffrn_reflns_av_unetI/netI 0.0282
_diffrn_reflns_Laue_measured_fraction_full 1.000
_diffrn_reflns_Laue_measured_fraction_max 0.992
_diffrn_reflns_limit_h_max 36
_diffrn_reflns_limit_h_min -23
_diffrn_reflns_limit_k_max 19
_diffrn_reflns_limit_k_min -19
_diffrn_reflns_limit_l_max 34
_diffrn_reflns_limit_l_min -35
_diffrn_reflns_number 48535
_diffrn_reflns_point_group_measured_fraction_full 1.000
_diffrn_reflns_point_group_measured_fraction_max 0.992
_diffrn_reflns_theta_full 67.684
_diffrn_reflns_theta_max 76.613
_diffrn_reflns_theta_min 3.134
_diffrn_source 'micro-focus sealed X-ray tube'
_exptl_absorpt_coefficient_mu 1.700
_exptl_absorpt_correction_T_max 1.00000
_exptl_absorpt_correction_T_min 0.66309
_exptl_absorpt_correction_type multi-scan
_exptl_absorpt_process_details
;
CrysAlisPro 1.171.39.46e (Rigaku Oxford Diffraction, 2018)
Empirical absorption correction using spherical harmonics,
 implemented in SCALE3 ABSPACK scaling algorithm.
;
_exptl_crystal_colour colourless
_exptl_crystal_density_diffrn 1.127
_exptl_crystal_description block
_exptl_crystal_F_000 4536
_exptl_crystal_size_max 0.350
_exptl_crystal_size_mid 0.320
_exptl_crystal_size_min 0.280
_refine_diff_density_max 0.811
_refine_diff_density_min -0.801
_refine_diff_density_rms 0.078
_refine_ls_extinction_method none
_refine_ls_goodness_of_fit_ref 1.072
_refine_ls_hydrogen_treatment constr
_refine_ls_matrix_type full
_refine_ls_number_parameters 699
_refine_ls_number_reflns 13016
_refine_ls_number_restraints 131
_refine_ls_restrained_S_all 1.105
_refine_ls_R_factor_all 0.0729
_refine_ls_R_factor_gt 0.0654
_refine_ls_shift/su_max 0.002
_refine_ls_shift/su_mean 0.000
_refine_ls_structure_factor_coef Fsqd
_refine_ls_weighting_details 'w=1/[\s^2^(Fo^2^)+(0.1336P)^2^+10.9986P] where P=(Fo^2^+2Fc^2^)/3'
_refine_ls_weighting_scheme calc
_refine_ls_wR_factor_gt 0.1996
_refine_ls_wR_factor_ref 0.2100
_reflns_Friedel_coverage 0.000
_reflns_number_gt 11308
_reflns_number_total 13016
_reflns_threshold_expression 'I > 2\s(I)'
_cod_data_source_file d1dt01216a2.cif
_cod_data_source_block potassiumborylcarboxylate
_cod_depositor_comments 'Adding full bibliography for 7707232--7707239.cif.'
_cod_original_sg_symbol_H-M 'C 2/c'
_cod_database_code 7707233
_shelx_shelxl_version_number 2018/3
_shelx_space_group_comment
;
The symmetry employed for this shelxl refinement is uniquely defined
by the following loop, which should always be used as a source of
symmetry information in preference to the above space-group names.
They are only intended as comments.
;
_shelx_estimated_absorpt_t_min 0.588
_shelx_estimated_absorpt_t_max 0.648

loop_
_space_group_symop_operation_xyz
'x, y, z'
'-x, y, -z+1/2'
'x+1/2, y+1/2, z'
'-x+1/2, y+1/2, -z+1/2'
'-x, -y, -z'
'x, -y, z-1/2'
'-x+1/2, -y+1/2, -z'
'x+1/2, -y+1/2, z-1/2'

loop_
_atom_site_label
_atom_site_type_symbol
_atom_site_fract_x
_atom_site_fract_y
_atom_site_fract_z
_atom_site_U_iso_or_equiv
_atom_site_adp_type
_atom_site_occupancy
_atom_site_site_symmetry_order
_atom_site_calc_flag
_atom_site_refinement_flags_posn
_atom_site_refinement_flags_adp
_atom_site_refinement_flags_occupancy
_atom_site_disorder_assembly
_atom_site_disorder_group
K1 K 0.57013(2) 0.27582(3) 0.79498(2) 0.03787(14) Uani 1 1 d . . . . .
K2 K 0.48156(2) 0.43367(3) 0.81712(2) 0.03894(14) Uani 1 1 d . . . . .
O1 O 0.4834(2) 0.2699(5) 0.63388(9) 0.0550(19) Uani 0.78(2) 1 d . . P A 1
O1A O 0.4686(5) 0.2256(18) 0.6402(6) 0.054(6) Uani 0.22(2) 1 d . . P A 2
O2 O 0.53040(6) 0.26393(12) 0.70510(7) 0.0484(4) Uani 1 1 d . . . . .
O3 O 0.59158(10) 0.51169(19) 0.73880(8) 0.0789(8) Uani 1 1 d . . . B 1
O4 O 0.56291(7) 0.44185(12) 0.79336(7) 0.0492(4) Uani 1 1 d . . . . .
N1 N 0.53870(6) 0.12465(10) 0.59753(6) 0.0305(3) Uani 1 1 d . . . . .
N2 N 0.58858(6) 0.12171(10) 0.67284(6) 0.0280(3) Uani 1 1 d . . . . .
N3 N 0.60564(7) 0.59370(13) 0.86482(8) 0.0441(5) Uani 1 1 d . . . . .
N4 N 0.66653(7) 0.58986(13) 0.82676(9) 0.0477(5) Uani 1 1 d . . . . .
C1 C 0.50877(8) 0.15269(13) 0.55196(7) 0.0335(4) Uani 1 1 d . . . . .
C2 C 0.52745(9) 0.21267(14) 0.52446(8) 0.0404(5) Uani 1 1 d . . . . .
C3 C 0.49862(11) 0.23892(18) 0.47997(9) 0.0515(6) Uani 1 1 d . . . . .
H3 H 0.510177 0.280029 0.460896 0.062 Uiso 1 1 calc R U . . .
C4 C 0.45369(11) 0.2062(2) 0.46327(9) 0.0563(7) Uani 1 1 d . . . . .
H4 H 0.434859 0.223865 0.432552 0.068 Uiso 1 1 calc R U . . .
C5 C 0.43575(10) 0.14719(18) 0.49126(8) 0.0486(6) Uani 1 1 d . . . . .
H5 H 0.404708 0.124957 0.479515 0.058 Uiso 1 1 calc R U . . .
C6 C 0.46308(8) 0.12057(15) 0.53642(7) 0.0373(4) Uani 1 1 d . . . . .
C7 C 0.44290(9) 0.05769(16) 0.56722(8) 0.0408(5) Uani 1 1 d . . . . .
H7 H 0.462201 0.062342 0.601548 0.049 Uiso 1 1 calc R U . . .
C8 C 0.39158(12) 0.0775(3) 0.56781(14) 0.0744(10) Uani 1 1 d . . . . .
H8A H 0.389316 0.136154 0.578845 0.112 Uiso 1 1 calc R U . . .
H8B H 0.380974 0.038226 0.590124 0.112 Uiso 1 1 calc R U . . .
H8C H 0.371472 0.070701 0.534826 0.112 Uiso 1 1 calc R U . . .
C9 C 0.4474(2) -0.0330(2) 0.55040(16) 0.0889(14) Uani 1 1 d . . . . .
H9A H 0.426914 -0.040747 0.517665 0.133 Uiso 1 1 calc R U . . .
H9B H 0.437702 -0.072605 0.573143 0.133 Uiso 1 1 calc R U . . .
H9C H 0.480381 -0.044268 0.549511 0.133 Uiso 1 1 calc R U . . .
C10 C 0.57600(10) 0.25196(15) 0.54268(9) 0.0453(5) Uani 1 1 d . . . . .
H10 H 0.593702 0.217142 0.570814 0.054 Uiso 1 1 calc R U . . .
C11 C 0.60461(15) 0.2527(3) 0.50366(14) 0.0762(10) Uani 1 1 d . . . . .
H11A H 0.607564 0.194387 0.492278 0.114 Uiso 1 1 calc R U . . .
H11B H 0.636245 0.275961 0.517497 0.114 Uiso 1 1 calc R U . . .
H11C H 0.588411 0.288051 0.476129 0.114 Uiso 1 1 calc R U . . .
C12 C 0.57111(13) 0.34252(18) 0.56113(12) 0.0613(7) Uani 1 1 d . . . . .
H12A H 0.555793 0.378841 0.533661 0.092 Uiso 1 1 calc R U . . .
H12B H 0.602612 0.365237 0.576164 0.092 Uiso 1 1 calc R U . . .
H12C H 0.551790 0.341394 0.585377 0.092 Uiso 1 1 calc R U . . .
C13 C 0.57349(9) 0.06287(14) 0.59845(8) 0.0390(5) Uani 1 1 d . . . . .
H13 H 0.575931 0.027651 0.571734 0.047 Uiso 1 1 calc R U . . .
C14 C 0.60302(8) 0.06095(14) 0.64307(8) 0.0375(5) Uani 1 1 d . . . . .
H14 H 0.629519 0.024102 0.652815 0.045 Uiso 1 1 calc R U . . .
C15 C 0.61699(6) 0.14132(12) 0.72036(7) 0.0285(4) Uani 1 1 d . . . . .
C16 C 0.61346(7) 0.09103(13) 0.76036(7) 0.0303(4) Uani 1 1 d . . . . .
C17 C 0.64302(8) 0.10975(15) 0.80596(8) 0.0363(4) Uani 1 1 d . . . . .
H17 H 0.641646 0.075450 0.833370 0.044 Uiso 1 1 calc R U . . .
C18 C 0.67442(8) 0.17795(15) 0.81168(8) 0.0395(5) Uani 1 1 d . . . . .
H18 H 0.694358 0.190075 0.842825 0.047 Uiso 1 1 calc R U . . .
C19 C 0.67651(8) 0.22819(14) 0.77177(9) 0.0381(4) Uani 1 1 d . . . . .
H19 H 0.697554 0.275404 0.776102 0.046 Uiso 1 1 calc R U . . .
C20 C 0.64854(7) 0.21102(13) 0.72566(8) 0.0328(4) Uani 1 1 d . . . . .
C21 C 0.65284(8) 0.26462(14) 0.68202(9) 0.0391(5) Uani 1 1 d . . . . .
H21 H 0.621337 0.263087 0.658126 0.047 Uiso 1 1 calc R U . . .
C22 C 0.68891(13) 0.2252(2) 0.65688(13) 0.0628(8) Uani 1 1 d . . . . .
H22A H 0.720419 0.226398 0.679141 0.094 Uiso 1 1 calc R U . . .
H22B H 0.689513 0.257680 0.627335 0.094 Uiso 1 1 calc R U . . .
H22C H 0.679963 0.166084 0.648008 0.094 Uiso 1 1 calc R U . . .
C23 C 0.66430(13) 0.35760(17) 0.69467(12) 0.0619(7) Uani 1 1 d . . . . .
H23A H 0.641943 0.380123 0.712758 0.093 Uiso 1 1 calc R U . . .
H23B H 0.661656 0.390401 0.664557 0.093 Uiso 1 1 calc R U . . .
H23C H 0.696683 0.362168 0.714853 0.093 Uiso 1 1 calc R U . . .
C24 C 0.57843(7) 0.01778(14) 0.75515(8) 0.0354(4) Uani 1 1 d . . . . .
H24 H 0.554401 0.025445 0.723595 0.042 Uiso 1 1 calc R U . . .
C25 C 0.60329(11) -0.06749(16) 0.75290(14) 0.0606(8) Uani 1 1 d . . . . .
H25A H 0.620260 -0.065829 0.726651 0.091 Uiso 1 1 calc R U . . .
H25B H 0.579667 -0.113229 0.746464 0.091 Uiso 1 1 calc R U . . .
H25C H 0.625878 -0.078044 0.784129 0.091 Uiso 1 1 calc R U . . .
C26 C 0.55206(9) 0.01616(19) 0.79614(9) 0.0479(5) Uani 1 1 d . . . . .
H26A H 0.574385 0.002761 0.827130 0.072 Uiso 1 1 calc R U . . .
H26B H 0.527168 -0.027333 0.789052 0.072 Uiso 1 1 calc R U . . .
H26C H 0.537717 0.072010 0.798544 0.072 Uiso 1 1 calc R U . . .
C27 C 0.51720(8) 0.23552(13) 0.66282(7) 0.0330(4) Uani 1 1 d . . . . .
C28 C 0.56466(8) 0.57672(14) 0.88358(8) 0.0367(4) Uani 1 1 d . . . . .
C29 C 0.56737(8) 0.51237(14) 0.91898(9) 0.0421(5) Uani 1 1 d D . . . .
C30 C 0.52716(9) 0.49607(16) 0.93643(9) 0.0436(5) Uani 1 1 d . . . . .
H30 H 0.528178 0.452735 0.960182 0.052 Uiso 1 1 calc R U . . .
C31 C 0.48593(8) 0.54155(16) 0.91993(8) 0.0406(5) Uani 1 1 d . . . . .
H31 H 0.458898 0.529489 0.932360 0.049 Uiso 1 1 calc R U . . .
C32 C 0.48381(8) 0.60479(14) 0.88529(8) 0.0369(4) Uani 1 1 d . . . . .
H32 H 0.455133 0.635549 0.874017 0.044 Uiso 1 1 calc R U . . .
C33 C 0.52315(8) 0.62419(14) 0.86660(7) 0.0344(4) Uani 1 1 d . . . . .
C34 C 0.52059(9) 0.69494(16) 0.82939(9) 0.0439(5) Uani 1 1 d . . . . .
H34 H 0.539876 0.676951 0.805996 0.053 Uiso 1 1 calc R U . . .
C35 C 0.47080(11) 0.71279(19) 0.80014(10) 0.0530(6) Uani 1 1 d . . . . .
H35A H 0.456368 0.659825 0.785270 0.079 Uiso 1 1 calc R U . . .
H35B H 0.471898 0.754277 0.774442 0.079 Uiso 1 1 calc R U . . .
H35C H 0.451858 0.735835 0.821746 0.079 Uiso 1 1 calc R U . . .
C36 C 0.54263(18) 0.7767(2) 0.85454(14) 0.0824(12) Uani 1 1 d . . . . .
H36A H 0.523220 0.797887 0.876177 0.124 Uiso 1 1 calc R U . . .
H36B H 0.544014 0.819902 0.829787 0.124 Uiso 1 1 calc R U . . .
H36C H 0.574766 0.764713 0.873725 0.124 Uiso 1 1 calc R U . . .
C37 C 0.6118(3) 0.4610(4) 0.9432(2) 0.0489(14) Uani 0.521(7) 1 d D U P C 1
H37 H 0.640203 0.494938 0.940256 0.059 Uiso 0.521(7) 1 calc R U P C 1
C37A C 0.6132(3) 0.4608(5) 0.9318(3) 0.0543(16) Uani 0.479(7) 1 d D U P C 2
H37A H 0.631728 0.469384 0.906327 0.065 Uiso 0.479(7) 1 calc R U P C 2
C38 C 0.6164(2) 0.4421(5) 0.99749(17) 0.0698(17) Uani 0.521(7) 1 d D U P C 1
H38A H 0.587531 0.413733 1.001731 0.105 Uiso 0.521(7) 1 calc R U P C 1
H38B H 0.620802 0.495526 1.015961 0.105 Uiso 0.521(7) 1 calc R U P C 1
H38C H 0.643761 0.404866 1.009498 0.105 Uiso 0.521(7) 1 calc R U P C 1
C38A C 0.6410(2) 0.4946(5) 0.9807(3) 0.089(2) Uani 0.479(7) 1 d D U P C 2
H38D H 0.623276 0.483641 1.005688 0.133 Uiso 0.479(7) 1 calc R U P C 2
H38E H 0.645895 0.556047 0.978214 0.133 Uiso 0.479(7) 1 calc DR U P C 2
H38F H 0.671856 0.465938 0.989776 0.133 Uiso 0.479(7) 1 calc DR U P C 2
C39 C 0.6129(2) 0.3774(4) 0.9162(3) 0.0577(15) Uani 0.521(7) 1 d D U P C 1
H39A H 0.586428 0.341414 0.920112 0.087 Uiso 0.521(7) 1 calc R U P C 1
H39B H 0.642901 0.348043 0.929604 0.087 Uiso 0.521(7) 1 calc R U P C 1
H39C H 0.609951 0.388923 0.881396 0.087 Uiso 0.521(7) 1 calc R U P C 1
C39A C 0.6031(3) 0.3671(3) 0.9366(3) 0.0596(17) Uani 0.479(7) 1 d D U P C 2
H39D H 0.590086 0.358291 0.965354 0.089 Uiso 0.479(7) 1 calc R U P C 2
H39E H 0.632617 0.334656 0.940407 0.089 Uiso 0.479(7) 1 calc R U P C 2
H39F H 0.580165 0.347781 0.907329 0.089 Uiso 0.479(7) 1 calc R U P C 2
C40 C 0.64306(10) 0.6449(2) 0.89040(13) 0.0666(9) Uani 1 1 d . . . . .
H40 H 0.643054 0.676113 0.919292 0.080 Uiso 1 1 calc R U . . .
C41 C 0.67861(10) 0.6428(2) 0.86768(14) 0.0672(10) Uani 1 1 d . . . . .
H41 H 0.707702 0.672792 0.877799 0.081 Uiso 1 1 calc R U . . .
C42 C 0.70188(8) 0.56195(14) 0.80164(10) 0.0425(5) Uani 1 1 d . . . . .
C43 C 0.70174(8) 0.59296(15) 0.75536(11) 0.0447(5) Uani 1 1 d . . . . .
C44 C 0.73674(8) 0.56371(17) 0.73282(11) 0.0466(5) Uani 1 1 d . . . . .
H44 H 0.737524 0.584394 0.701328 0.056 Uiso 1 1 calc R U . . .
C45 C 0.77032(8) 0.50508(16) 0.75557(10) 0.0454(5) Uani 1 1 d . . . . .
H45 H 0.793763 0.485571 0.739600 0.054 Uiso 1 1 calc R U . . .
C46 C 0.76978(8) 0.47503(16) 0.80132(10) 0.0445(5) Uani 1 1 d . . . . .
H46 H 0.792830 0.434448 0.816524 0.053 Uiso 1 1 calc R U . . .
C47 C 0.73601(8) 0.50306(15) 0.82575(9) 0.0423(5) Uani 1 1 d . . . . .
C48 C 0.73643(10) 0.46847(19) 0.87631(10) 0.0525(6) Uani 1 1 d . . . . .
H48 H 0.712457 0.501168 0.889279 0.063 Uiso 1 1 calc R U . . .
C49 C 0.78439(14) 0.4811(3) 0.91140(13) 0.0804(11) Uani 1 1 d . . . . .
H49A H 0.808335 0.447280 0.900434 0.121 Uiso 1 1 calc R U . . .
H49B H 0.782669 0.462589 0.944177 0.121 Uiso 1 1 calc R U . . .
H49C H 0.793097 0.541418 0.912245 0.121 Uiso 1 1 calc R U . . .
C50 C 0.72187(16) 0.3748(2) 0.87363(13) 0.0779(11) Uani 1 1 d . . . . .
H50A H 0.690777 0.368325 0.851018 0.117 Uiso 1 1 calc R U . . .
H50B H 0.720127 0.354999 0.906159 0.117 Uiso 1 1 calc R U . . .
H50C H 0.745384 0.340908 0.861999 0.117 Uiso 1 1 calc R U . . .
C51 C 0.66593(9) 0.6586(2) 0.73009(14) 0.0631(8) Uani 1 1 d . U . . .
H51 H 0.636577 0.651106 0.742475 0.076 Uiso 1 1 calc R U . . .
C52 C 0.65208(15) 0.6485(3) 0.67506(17) 0.0928(13) Uani 1 1 d . U . . .
H52A H 0.678777 0.665092 0.661259 0.139 Uiso 1 1 calc R U . . .
H52B H 0.624717 0.684839 0.661502 0.139 Uiso 1 1 calc R U . . .
H52C H 0.643811 0.588894 0.666856 0.139 Uiso 1 1 calc R U . . .
C53 C 0.68452(15) 0.7483(2) 0.7437(2) 0.1048(16) Uani 1 1 d . U . . .
H53A H 0.692418 0.754552 0.779323 0.157 Uiso 1 1 calc R U . . .
H53B H 0.660117 0.789992 0.729195 0.157 Uiso 1 1 calc R U . . .
H53C H 0.712969 0.758139 0.731372 0.157 Uiso 1 1 calc R U . . .
C54 C 0.58942(7) 0.49691(14) 0.78265(8) 0.0353(4) Uani 1 1 d . . . . .
C55 C 0.2069(3) 0.2785(7) 0.4947(4) 0.101(2) Uiso 0.5 1 d D U P D -1
H55 H 0.175661 0.289855 0.498021 0.121 Uiso 0.5 1 calc R U P D -1
C56 C 0.2337(3) 0.2141(6) 0.5214(3) 0.098(2) Uiso 0.5 1 d D U P D -1
H56 H 0.220802 0.181748 0.543739 0.118 Uiso 0.5 1 calc R U P D -1
C57 C 0.2784(3) 0.1966(7) 0.5161(4) 0.107(3) Uiso 0.5 1 d D U P D -1
H57 H 0.296616 0.153410 0.535570 0.129 Uiso 0.5 1 calc R U P D -1
C61 C 0.6927(3) 0.8824(5) 0.8858(3) 0.180(3) Uiso 1 1 d D U . . .
H61 H 0.668964 0.868525 0.857392 0.216 Uiso 1 1 calc R U . . .
C65 C 0.7202(3) 0.8776(6) 0.9724(3) 0.242(4) Uiso 1 1 d D U . . .
H65 H 0.716262 0.861086 1.003641 0.290 Uiso 1 1 calc R U . . .
C64 C 0.7595(3) 0.9202(5) 0.9673(3) 0.244(4) Uiso 1 1 d D U . . .
H64 H 0.783009 0.933876 0.995899 0.293 Uiso 1 1 calc R U . . .
C63 C 0.7672(3) 0.9453(5) 0.9215(4) 0.217(3) Uiso 1 1 d D U . . .
H63 H 0.795189 0.974782 0.919268 0.260 Uiso 1 1 calc R U . . .
C62 C 0.7329(3) 0.9257(5) 0.8804(3) 0.172(3) Uiso 1 1 d D U . . .
H62 H 0.736655 0.941348 0.848935 0.206 Uiso 1 1 calc R U . . .
B1 B 0.54722(8) 0.16314(13) 0.64474(8) 0.0274(4) Uani 1 1 d . . . . .
B2 B 0.61983(9) 0.55741(15) 0.82372(10) 0.0378(5) Uani 1 1 d . . . . .
C58 C 0.2977(3) 0.2415(7) 0.4824(4) 0.113(3) Uiso 0.5 1 d D U P D -1
H58 H 0.327853 0.226554 0.477314 0.136 Uiso 0.5 1 calc R U P D -1
C59 C 0.2717(4) 0.3087(7) 0.4564(4) 0.113(3) Uiso 0.5 1 d D U P D -1
H59 H 0.284927 0.341811 0.434671 0.136 Uiso 0.5 1 calc R U P D -1
C60 C 0.2270(3) 0.3267(6) 0.4624(4) 0.107(2) Uiso 0.5 1 d D U P D -1
H60 H 0.209376 0.372195 0.444583 0.128 Uiso 0.5 1 calc R U P D -1
C66 C 0.6861(3) 0.8590(5) 0.9304(4) 0.222(3) Uiso 1 1 d D U . . .
H66 H 0.657951 0.829876 0.932618 0.266 Uiso 1 1 calc R U . . .

loop_
_atom_site_aniso_label
_atom_site_aniso_U_11
_atom_site_aniso_U_22
_atom_site_aniso_U_33
_atom_site_aniso_U_23
_atom_site_aniso_U_13
_atom_site_aniso_U_12
K1 0.0387(2) 0.0345(2) 0.0419(3) -0.00528(17) 0.01266(18) 0.00426(16)
K2 0.0438(3) 0.0320(2) 0.0429(3) -0.00639(17) 0.01407(19) -0.00616(17)
O1 0.061(3) 0.063(3) 0.0372(12) -0.0070(13) 0.0043(11) 0.035(3)
O1A 0.035(5) 0.060(12) 0.062(6) -0.022(7) -0.001(4) 0.017(6)
O2 0.0450(9) 0.0511(10) 0.0490(9) -0.0215(8) 0.0111(7) 0.0103(7)
O3 0.0875(17) 0.1018(19) 0.0507(11) -0.0065(12) 0.0231(11) -0.0463(15)
O4 0.0582(10) 0.0438(9) 0.0472(9) -0.0045(7) 0.0157(8) -0.0244(8)
N1 0.0397(9) 0.0262(7) 0.0277(8) 0.0000(6) 0.0117(6) 0.0075(6)
N2 0.0313(8) 0.0245(7) 0.0305(7) -0.0013(6) 0.0119(6) 0.0041(6)
N3 0.0369(9) 0.0399(10) 0.0605(12) -0.0223(9) 0.0213(9) -0.0137(8)
N4 0.0355(10) 0.0400(10) 0.0747(14) -0.0246(10) 0.0274(9) -0.0144(8)
C1 0.0463(11) 0.0304(9) 0.0259(8) 0.0003(7) 0.0125(8) 0.0098(8)
C2 0.0576(13) 0.0313(10) 0.0366(10) 0.0044(8) 0.0195(10) 0.0088(9)
C3 0.0722(17) 0.0464(13) 0.0392(12) 0.0145(10) 0.0198(12) 0.0115(12)
C4 0.0712(18) 0.0618(16) 0.0345(11) 0.0150(11) 0.0092(11) 0.0174(14)
C5 0.0513(13) 0.0596(15) 0.0330(11) 0.0048(10) 0.0060(10) 0.0104(11)
C6 0.0464(11) 0.0398(11) 0.0275(9) 0.0004(8) 0.0122(8) 0.0094(9)
C7 0.0448(12) 0.0507(13) 0.0279(9) 0.0019(8) 0.0104(8) 0.0005(9)
C8 0.0530(17) 0.106(3) 0.070(2) 0.0212(19) 0.0259(15) 0.0081(17)
C9 0.155(4) 0.0453(16) 0.089(3) 0.0061(16) 0.075(3) -0.001(2)
C10 0.0617(15) 0.0347(11) 0.0450(12) 0.0034(9) 0.0237(11) 0.0010(10)
C11 0.088(2) 0.083(2) 0.073(2) -0.0191(18) 0.0491(19) -0.029(2)
C12 0.087(2) 0.0365(13) 0.0596(16) -0.0007(11) 0.0155(15) 0.0008(13)
C13 0.0512(12) 0.0322(10) 0.0355(10) -0.0043(8) 0.0142(9) 0.0141(9)
C14 0.0444(11) 0.0319(10) 0.0380(10) -0.0028(8) 0.0136(9) 0.0142(8)
C15 0.0265(8) 0.0268(9) 0.0335(9) -0.0013(7) 0.0099(7) 0.0051(7)
C16 0.0280(9) 0.0311(9) 0.0335(9) -0.0009(7) 0.0105(7) 0.0030(7)
C17 0.0355(10) 0.0400(11) 0.0332(10) -0.0005(8) 0.0078(8) 0.0025(8)
C18 0.0342(10) 0.0428(11) 0.0399(10) -0.0066(9) 0.0053(8) -0.0001(8)
C19 0.0318(10) 0.0359(10) 0.0471(12) -0.0066(9) 0.0101(8) -0.0022(8)
C20 0.0307(9) 0.0292(9) 0.0405(10) -0.0018(8) 0.0122(8) 0.0032(7)
C21 0.0379(11) 0.0330(10) 0.0486(12) 0.0044(9) 0.0144(9) -0.0024(8)
C22 0.0728(19) 0.0607(17) 0.0687(18) 0.0118(14) 0.0440(16) 0.0073(14)
C23 0.080(2) 0.0359(13) 0.0696(18) 0.0050(12) 0.0165(15) -0.0109(12)
C24 0.0325(9) 0.0378(10) 0.0375(10) 0.0022(8) 0.0114(8) -0.0037(8)
C25 0.0583(16) 0.0328(12) 0.098(2) -0.0096(13) 0.0329(16) -0.0088(11)
C26 0.0446(12) 0.0587(15) 0.0447(12) 0.0033(11) 0.0189(10) -0.0075(11)
C27 0.0394(10) 0.0317(9) 0.0309(9) 0.0021(7) 0.0142(8) 0.0113(8)
C28 0.0348(10) 0.0348(10) 0.0438(11) -0.0153(8) 0.0159(8) -0.0093(8)
C29 0.0376(11) 0.0362(11) 0.0513(12) -0.0094(9) 0.0080(9) -0.0042(9)
C30 0.0489(12) 0.0399(12) 0.0424(11) -0.0001(9) 0.0117(9) -0.0062(9)
C31 0.0427(11) 0.0427(11) 0.0414(11) -0.0053(9) 0.0199(9) -0.0077(9)
C32 0.0362(10) 0.0388(11) 0.0386(10) -0.0067(8) 0.0145(8) -0.0032(8)
C33 0.0397(10) 0.0339(10) 0.0320(9) -0.0088(8) 0.0135(8) -0.0070(8)
C34 0.0525(13) 0.0450(12) 0.0388(10) -0.0005(9) 0.0200(10) -0.0072(10)
C35 0.0595(15) 0.0522(14) 0.0510(14) 0.0086(11) 0.0206(12) 0.0106(12)
C36 0.123(3) 0.0519(18) 0.0663(19) 0.0093(15) 0.010(2) -0.040(2)
C37 0.040(2) 0.044(2) 0.061(3) -0.007(2) 0.009(2) 0.0032(18)
C37A 0.045(2) 0.046(2) 0.067(3) -0.005(2) 0.003(2) 0.003(2)
C38 0.064(3) 0.080(4) 0.061(3) 0.000(3) 0.004(3) 0.014(3)
C38A 0.067(4) 0.075(4) 0.101(4) -0.024(4) -0.026(3) 0.013(3)
C39 0.048(3) 0.046(3) 0.072(4) -0.005(3) 0.002(3) 0.005(2)
C39A 0.057(3) 0.043(3) 0.074(4) 0.005(3) 0.007(3) 0.003(2)
C40 0.0473(14) 0.0678(18) 0.092(2) -0.0526(17) 0.0319(15) -0.0271(13)
C41 0.0452(14) 0.0641(18) 0.101(2) -0.0504(18) 0.0348(15) -0.0290(13)
C42 0.0319(10) 0.0348(11) 0.0664(15) -0.0153(10) 0.0229(10) -0.0112(8)
C43 0.0295(10) 0.0367(11) 0.0713(16) -0.0024(10) 0.0187(10) -0.0061(8)
C44 0.0327(11) 0.0482(13) 0.0633(15) 0.0009(11) 0.0202(10) -0.0058(9)
C45 0.0310(10) 0.0463(13) 0.0635(14) -0.0063(11) 0.0202(10) -0.0018(9)
C46 0.0327(10) 0.0389(11) 0.0626(14) -0.0062(10) 0.0127(10) -0.0038(9)
C47 0.0358(10) 0.0374(11) 0.0561(13) -0.0097(10) 0.0155(9) -0.0124(8)
C48 0.0537(14) 0.0524(15) 0.0545(14) -0.0098(11) 0.0188(12) -0.0183(12)
C49 0.075(2) 0.100(3) 0.0602(18) 0.0004(18) 0.0047(16) -0.036(2)
C50 0.109(3) 0.063(2) 0.0634(18) -0.0024(15) 0.0234(19) -0.039(2)
C51 0.0343(12) 0.0541(15) 0.107(2) 0.0167(16) 0.0300(14) 0.0052(11)
C52 0.070(2) 0.112(3) 0.097(3) 0.036(3) 0.019(2) 0.026(2)
C53 0.068(2) 0.0497(19) 0.195(5) 0.014(3) 0.026(3) 0.0138(16)
C54 0.0302(9) 0.0335(10) 0.0450(11) -0.0073(8) 0.0146(8) -0.0033(7)
B1 0.0317(10) 0.0249(9) 0.0287(9) 0.0012(7) 0.0130(8) 0.0020(8)
B2 0.0321(11) 0.0299(11) 0.0550(14) -0.0091(10) 0.0176(10) -0.0064(8)

loop_
_atom_type_symbol
_atom_type_description
_atom_type_scat_dispersion_real
_atom_type_scat_dispersion_imag
_atom_type_scat_source
C C 0.0181 0.0091 'International Tables Vol C Tables 4.2.6.8 and 6.1.1.4'
H H 0.0000 0.0000 'International Tables Vol C Tables 4.2.6.8 and 6.1.1.4'
B B 0.0090 0.0039 'International Tables Vol C Tables 4.2.6.8 and 6.1.1.4'
N N 0.0311 0.0180 'International Tables Vol C Tables 4.2.6.8 and 6.1.1.4'
O O 0.0492 0.0322 'International Tables Vol C Tables 4.2.6.8 and 6.1.1.4'
K K 0.3868 1.0657 'International Tables Vol C Tables 4.2.6.8 and 6.1.1.4'

loop_
_geom_angle_atom_site_label_1
_geom_angle_atom_site_label_2
_geom_angle_atom_site_label_3
_geom_angle
_geom_angle_site_symmetry_1
_geom_angle_site_symmetry_3
_geom_angle_publ_flag
O1A K1 O2 122.2(3) 2_656 . ?
O1A K1 O4 106.3(7) 2_656 . ?
O2 K1 O4 92.31(6) . . ?
O2 K1 O1 120.84(10) . 2_656 ?
O4 K1 O1 89.43(17) . 2_656 ?
O2 K1 O2 76.95(6) . 2_656 ?
O4 K1 O2 89.30(6) . 2_656 ?
O1 K1 O2 43.93(10) 2_656 2_656 ?
O2 K1 C27 98.45(6) . 2_656 ?
O4 K1 C27 98.08(6) . 2_656 ?
O1 K1 C27 23.55(7) 2_656 2_656 ?
O2 K1 C27 23.59(5) 2_656 2_656 ?
O1A K1 C17 94.0(7) 2_656 . ?
O2 K1 C17 99.53(5) . . ?
O4 K1 C17 146.10(6) . . ?
O1 K1 C17 110.70(19) 2_656 . ?
O2 K1 C17 124.24(6) 2_656 . ?
C27 K1 C17 111.26(6) 2_656 . ?
O1A K1 C18 107.6(5) 2_656 . ?
O2 K1 C18 107.04(5) . . ?
O4 K1 C18 121.97(6) . . ?
O1 K1 C18 121.35(17) 2_656 . ?
O2 K1 C18 147.67(6) 2_656 . ?
C27 K1 C18 130.40(6) 2_656 . ?
C17 K1 C18 24.13(6) . . ?
O1A K1 C19 131.4(5) 2_656 . ?
O2 K1 C19 90.71(6) . . ?
O4 K1 C19 106.85(6) . . ?
O1 K1 C19 144.28(16) 2_656 . ?
O2 K1 C19 160.19(6) 2_656 . ?
C27 K1 C19 153.06(6) 2_656 . ?
C17 K1 C19 41.94(6) . . ?
C18 K1 C19 23.82(6) . . ?
O1A K1 C16 101.6(7) 2_656 . ?
O2 K1 C16 76.23(5) . . ?
O4 K1 C16 151.73(6) . . ?
O1 K1 C16 118.70(18) 2_656 . ?
O2 K1 C16 112.45(5) 2_656 . ?
C27 K1 C16 109.02(5) 2_656 . ?
C17 K1 C16 23.98(5) . . ?
C18 K1 C16 42.28(5) . . ?
C19 K1 C16 48.69(5) . . ?
O1A K1 C15 124.0(7) 2_656 . ?
O2 K1 C15 60.06(5) . . ?
O4 K1 C15 129.55(5) . . ?
O1 K1 C15 140.49(16) 2_656 . ?
O2 K1 C15 119.53(5) 2_656 . ?
C27 K1 C15 125.30(5) 2_656 . ?
C17 K1 C15 41.32(5) . . ?
C18 K1 C15 48.14(5) . . ?
C19 K1 C15 40.96(5) . . ?
C16 K1 C15 23.47(5) . . ?
O1A K1 C20 141.9(7) 2_656 . ?
O2 K1 C20 67.75(5) . . ?
O4 K1 C20 110.01(6) . . ?
O1 K1 C20 159.06(19) 2_656 . ?
O2 K1 C20 139.88(6) 2_656 . ?
C27 K1 C20 148.71(5) 2_656 . ?
C17 K1 C20 48.53(5) . . ?
C18 K1 C20 41.56(5) . . ?
C19 K1 C20 23.26(5) . . ?
C16 K1 C20 41.76(5) . . ?
C15 K1 C20 23.43(5) . . ?
O4 K2 O3 118.41(8) . 2_656 ?
O4 K2 O2 93.62(6) . 2_656 ?
O3 K2 O2 105.97(8) 2_656 2_656 ?
O4 K2 O1 86.02(12) . 2_656 ?
O3 K2 O1 144.92(10) 2_656 2_656 ?
O2 K2 O1 43.80(7) 2_656 2_656 ?
O4 K2 O4 85.89(6) . 2_656 ?
O3 K2 O4 44.55(6) 2_656 2_656 ?
O2 K2 O4 79.00(5) 2_656 2_656 ?
O1 K2 O4 121.34(9) 2_656 2_656 ?
O4 K2 C27 96.98(6) . 2_656 ?
O3 K2 C27 122.64(9) 2_656 2_656 ?
O2 K2 C27 22.96(5) 2_656 2_656 ?
O1 K2 C27 23.08(6) 2_656 2_656 ?
O4 K2 C27 101.90(5) 2_656 2_656 ?
O4 K2 C54 101.11(6) . 2_656 ?
O3 K2 C54 22.26(6) 2_656 2_656 ?
O2 K2 C54 94.57(6) 2_656 2_656 ?
O1 K2 C54 138.34(7) 2_656 2_656 ?
O4 K2 C54 22.53(5) 2_656 2_656 ?
C27 K2 C54 115.90(6) 2_656 2_656 ?
O4 K2 C32 102.38(6) . . ?
O3 K2 C32 82.64(7) 2_656 . ?
O2 K2 C32 155.55(6) 2_656 . ?
O1 K2 C32 118.41(10) 2_656 . ?
O4 K2 C32 120.09(5) 2_656 . ?
C27 K2 C32 134.50(6) 2_656 . ?
C54 K2 C32 100.25(6) 2_656 . ?
O4 K2 C31 110.27(6) . . ?
O3 K2 C31 98.31(7) 2_656 . ?
O2 K2 C31 132.06(6) 2_656 . ?
O1 K2 C31 95.56(11) 2_656 . ?
O4 K2 C31 141.14(6) 2_656 . ?
C27 K2 C31 110.41(6) 2_656 . ?
C54 K2 C31 119.14(6) 2_656 . ?
C32 K2 C31 24.09(6) . . ?
O4 K2 C33 78.82(5) . . ?
O3 K2 C33 89.68(8) 2_656 . ?
O2 K2 C33 164.35(6) 2_656 . ?
O1 K2 C33 121.31(7) 2_656 . ?
O4 K2 C33 113.69(5) 2_656 . ?
C27 K2 C33 143.59(6) 2_656 . ?
C54 K2 C33 100.30(6) 2_656 . ?
C32 K2 C33 24.04(5) . . ?
C31 K2 C33 42.16(5) . . ?
O4 K2 C30 94.17(6) . . ?
O3 K2 C30 121.46(7) 2_656 . ?
O2 K2 C30 119.83(6) 2_656 . ?
O1 K2 C30 77.48(9) 2_656 . ?
O4 K2 C30 161.08(6) 2_656 . ?
C27 K2 C30 96.88(6) 2_656 . ?
C54 K2 C30 141.36(6) 2_656 . ?
C32 K2 C30 41.44(6) . . ?
C31 K2 C30 23.33(6) . . ?
C33 K2 C30 48.17(6) . . ?
O4 K2 C28 63.48(5) . . ?
O3 K2 C28 112.27(8) 2_656 . ?
O2 K2 C28 141.33(6) 2_656 . ?
O1 K2 C28 100.89(6) 2_656 . ?
O4 K2 C28 125.91(6) 2_656 . ?
C27 K2 C28 123.97(6) 2_656 . ?
C54 K2 C28 119.15(6) 2_656 . ?
C32 K2 C28 41.20(5) . . ?
C31 K2 C28 47.75(5) . . ?
C33 K2 C28 23.38(5) . . ?
C30 K2 C28 40.40(6) . . ?
C27 O1 K1 91.7(3) . 2_656 ?
C27 O1 K2 86.6(4) . 2_656 ?
K1 O1 K2 80.03(9) 2_656 2_656 ?
C27 O1A K1 102.1(5) . 2_656 ?
C27 O2 K1 161.64(15) . . ?
C27 O2 K2 97.82(14) . 2_656 ?
K1 O2 K2 99.22(6) . 2_656 ?
C27 O2 K1 86.51(13) . 2_656 ?
K1 O2 K1 102.49(6) . 2_656 ?
K2 O2 K1 82.23(5) 2_656 2_656 ?
C54 O3 K2 106.25(15) . 2_656 ?
C54 O4 K2 138.43(17) . . ?
C54 O4 K1 130.34(16) . . ?
K2 O4 K1 91.15(5) . . ?
C54 O4 K2 85.40(14) . 2_656 ?
K2 O4 K2 93.88(6) . 2_656 ?
K1 O4 K2 89.36(5) . 2_656 ?
C13 N1 B1 108.07(17) . . ?
C13 N1 C1 120.77(16) . . ?
B1 N1 C1 129.57(16) . . ?
C14 N2 B1 108.01(16) . . ?
C14 N2 C15 121.34(16) . . ?
B1 N2 C15 130.11(16) . . ?
C40 N3 B2 107.9(2) . . ?
C40 N3 C28 121.6(2) . . ?
B2 N3 C28 130.00(18) . . ?
C41 N4 B2 108.2(2) . . ?
C41 N4 C42 121.0(2) . . ?
B2 N4 C42 129.32(19) . . ?
C6 C1 C2 122.1(2) . . ?
C6 C1 N1 120.08(19) . . ?
C2 C1 N1 117.8(2) . . ?
C3 C2 C1 117.7(2) . . ?
C3 C2 C10 119.9(2) . . ?
C1 C2 C10 122.3(2) . . ?
C4 C3 C2 121.1(2) . . ?
C3 C4 C5 120.3(2) . . ?
C4 C5 C6 120.4(3) . . ?
C1 C6 C5 118.3(2) . . ?
C1 C6 C7 121.53(19) . . ?
C5 C6 C7 120.2(2) . . ?
C9 C7 C6 111.1(2) . . ?
C9 C7 C8 110.5(3) . . ?
C6 C7 C8 112.5(2) . . ?
C2 C10 C11 112.3(2) . . ?
C2 C10 C12 109.9(2) . . ?
C11 C10 C12 110.3(2) . . ?
C14 C13 N1 109.41(18) . . ?
C13 C14 N2 109.30(18) . . ?
C16 C15 C20 121.36(18) . . ?
C16 C15 N2 119.78(17) . . ?
C20 C15 N2 118.85(17) . . ?
C16 C15 K1 75.11(11) . . ?
C20 C15 K1 78.50(11) . . ?
N2 C15 K1 118.39(11) . . ?
C17 C16 C15 118.43(19) . . ?
C17 C16 C24 120.01(19) . . ?
C15 C16 C24 121.56(18) . . ?
C17 C16 K1 75.23(12) . . ?
C15 C16 K1 81.42(11) . . ?
C24 C16 K1 112.99(12) . . ?
C18 C17 C16 120.8(2) . . ?
C18 C17 K1 77.97(13) . . ?
C16 C17 K1 80.79(12) . . ?
C19 C18 C17 119.8(2) . . ?
C19 C18 K1 80.43(13) . . ?
C17 C18 K1 77.90(13) . . ?
C18 C19 C20 121.4(2) . . ?
C18 C19 K1 75.75(13) . . ?
C20 C19 K1 82.20(12) . . ?
C19 C20 C15 118.2(2) . . ?
C19 C20 C21 120.61(19) . . ?
C15 C20 C21 121.21(19) . . ?
C19 C20 K1 74.54(12) . . ?
C15 C20 K1 78.06(11) . . ?
C21 C20 K1 118.72(13) . . ?
C20 C21 C23 113.4(2) . . ?
C20 C21 C22 110.2(2) . . ?
C23 C21 C22 111.3(2) . . ?
C16 C24 C26 112.46(19) . . ?
C16 C24 C25 110.84(18) . . ?
C26 C24 C25 110.0(2) . . ?
O1 C27 O2 119.4(3) . . ?
O2 C27 O1A 121.4(5) . . ?
O1 C27 B1 120.6(2) . . ?
O2 C27 B1 119.67(18) . . ?
O1A C27 B1 110.0(6) . . ?
O1 C27 K1 64.7(3) . 2_656 ?
O2 C27 K1 69.90(12) . 2_656 ?
B1 C27 K1 145.81(14) . 2_656 ?
O1 C27 K2 70.3(4) . 2_656 ?
O2 C27 K2 59.22(12) . 2_656 ?
B1 C27 K2 141.11(14) . 2_656 ?
K1 C27 K2 72.97(4) 2_656 2_656 ?
C33 C28 C29 121.6(2) . . ?
C33 C28 N3 119.7(2) . . ?
C29 C28 N3 118.7(2) . . ?
C33 C28 K2 74.34(11) . . ?
C29 C28 K2 80.51(12) . . ?
N3 C28 K2 116.66(13) . . ?
C30 C29 C28 118.0(2) . . ?
C30 C29 C37A 125.1(4) . . ?
C28 C29 C37A 116.6(4) . . ?
C30 C29 C37 115.6(4) . . ?
C28 C29 C37 126.3(4) . . ?
C31 C30 C29 121.3(2) . . ?
C31 C30 K2 73.42(13) . . ?
C29 C30 K2 82.52(14) . . ?
C30 C31 C32 120.1(2) . . ?
C30 C31 K2 83.25(14) . . ?
C32 C31 K2 76.45(13) . . ?
C31 C32 C33 121.1(2) . . ?
C31 C32 K2 79.46(13) . . ?
C33 C32 K2 82.22(12) . . ?
C32 C33 C28 117.9(2) . . ?
C32 C33 C34 120.5(2) . . ?
C28 C33 C34 121.6(2) . . ?
C32 C33 K2 73.74(12) . . ?
C28 C33 K2 82.28(12) . . ?
C34 C33 K2 113.95(13) . . ?
C35 C34 C33 113.4(2) . . ?
C35 C34 C36 109.8(3) . . ?
C33 C34 C36 110.3(2) . . ?
C39 C37 C38 108.9(5) . . ?
C39 C37 C29 110.1(5) . . ?
C38 C37 C29 114.3(5) . . ?
C39A C37A C38A 109.3(6) . . ?
C39A C37A C29 111.1(6) . . ?
C38A C37A C29 106.1(5) . . ?
C41 C40 N3 109.3(2) . . ?
C40 C41 N4 109.7(2) . . ?
C43 C42 C47 122.0(2) . . ?
C43 C42 N4 120.5(2) . . ?
C47 C42 N4 117.6(2) . . ?
C42 C43 C44 118.0(2) . . ?
C42 C43 C51 121.9(2) . . ?
C44 C43 C51 120.1(3) . . ?
C45 C44 C43 121.1(3) . . ?
C46 C45 C44 120.0(2) . . ?
C45 C46 C47 121.2(2) . . ?
C46 C47 C42 117.7(2) . . ?
C46 C47 C48 119.8(2) . . ?
C42 C47 C48 122.4(2) . . ?
C49 C48 C47 111.6(2) . . ?
C49 C48 C50 111.0(3) . . ?
C47 C48 C50 110.9(2) . . ?
C52 C51 C43 113.3(3) . . ?
C52 C51 C53 110.4(4) . . ?
C43 C51 C53 110.3(3) . . ?
O4 C54 O3 122.5(2) . . ?
O4 C54 B2 120.5(2) . . ?
O3 C54 B2 116.8(2) . . ?
O4 C54 K2 72.06(13) . 2_656 ?
O3 C54 K2 51.50(13) . 2_656 ?
B2 C54 K2 161.30(16) . 2_656 ?
C56 C55 C60 118.7(5) . . ?
C57 C56 C55 120.8(5) . . ?
C56 C57 C58 120.8(5) . . ?
C66 C61 C62 122.4(5) . . ?
C64 C65 C66 117.6(5) . . ?
C65 C64 C63 123.3(5) . . ?
C62 C63 C64 118.0(5) . . ?
C63 C62 C61 118.6(5) . . ?
N1 B1 N2 105.20(16) . . ?
N1 B1 C27 127.86(18) . . ?
N2 B1 C27 126.93(17) . . ?
N4 B2 N3 104.89(19) . . ?
N4 B2 C54 127.7(2) . . ?
N3 B2 C54 127.43(19) . . ?
C57 C58 C59 119.0(5) . . ?
C60 C59 C58 119.8(5) . . ?
C59 C60 C55 120.8(5) . . ?
C61 C66 C65 120.2(5) . . ?

loop_
_geom_bond_atom_site_label_1
_geom_bond_atom_site_label_2
_geom_bond_distance
_geom_bond_site_symmetry_2
_geom_bond_publ_flag
K1 O1A 2.486(14) 2_656 ?
K1 O2 2.5307(18) . ?
K1 O4 2.6155(19) . ?
K1 O1 2.811(5) 2_656 ?
K1 O2 2.9223(18) 2_656 ?
K1 C27 3.106(2) 2_656 ?
K1 C17 3.326(2) . ?
K1 C18 3.327(2) . ?
K1 C19 3.385(2) . ?
K1 C16 3.395(2) . ?
K1 C15 3.4740(18) . ?
K1 C20 3.480(2) . ?
K2 O4 2.603(2) . ?
K2 O3 2.630(2) 2_656 ?
K2 O2 2.742(2) 2_656 ?
K2 O1 2.983(8) 2_656 ?
K2 O4 3.0795(19) 2_656 ?
K2 C27 3.162(2) 2_656 ?
K2 C54 3.226(2) 2_656 ?
K2 C32 3.295(2) . ?
K2 C31 3.332(2) . ?
K2 C33 3.401(2) . ?
K2 C30 3.453(2) . ?
K2 C28 3.500(2) . ?
O1 C27 1.242(3) . ?
O1A C27 1.414(13) . ?
O2 C27 1.245(3) . ?
O3 C54 1.273(3) . ?
O4 C54 1.241(3) . ?
N1 C13 1.396(3) . ?
N1 B1 1.429(3) . ?
N1 C1 1.440(2) . ?
N2 C14 1.398(2) . ?
N2 B1 1.430(3) . ?
N2 C15 1.431(2) . ?
N3 C40 1.406(3) . ?
N3 B2 1.435(3) . ?
N3 C28 1.435(3) . ?
N4 C41 1.398(3) . ?
N4 B2 1.431(3) . ?
N4 C42 1.444(3) . ?
C1 C6 1.389(3) . ?
C1 C2 1.406(3) . ?
C2 C3 1.396(3) . ?
C2 C10 1.513(4) . ?
C3 C4 1.377(5) . ?
C4 C5 1.394(4) . ?
C5 C6 1.396(3) . ?
C6 C7 1.520(3) . ?
C7 C9 1.516(4) . ?
C7 C8 1.525(4) . ?
C10 C11 1.525(4) . ?
C10 C12 1.532(4) . ?
C13 C14 1.345(3) . ?
C15 C16 1.399(3) . ?
C15 C20 1.412(3) . ?
C16 C17 1.398(3) . ?
C16 C24 1.519(3) . ?
C17 C18 1.391(3) . ?
C18 C19 1.386(3) . ?
C19 C20 1.387(3) . ?
C20 C21 1.519(3) . ?
C21 C23 1.521(3) . ?
C21 C22 1.526(4) . ?
C24 C26 1.528(3) . ?
C24 C25 1.529(3) . ?
C27 B1 1.587(3) . ?
C28 C33 1.402(3) . ?
C28 C29 1.409(3) . ?
C29 C30 1.392(3) . ?
C29 C37A 1.527(7) . ?
C29 C37 1.538(6) . ?
C30 C31 1.377(4) . ?
C31 C32 1.383(3) . ?
C32 C33 1.398(3) . ?
C33 C34 1.517(3) . ?
C34 C35 1.512(4) . ?
C34 C36 1.532(4) . ?
C37 C39 1.521(6) . ?
C37 C38 1.534(6) . ?
C37A C39A 1.513(7) . ?
C37A C38A 1.520(7) . ?
C40 C41 1.336(4) . ?
C42 C43 1.391(4) . ?
C42 C47 1.408(4) . ?
C43 C44 1.396(3) . ?
C43 C51 1.518(4) . ?
C44 C45 1.384(4) . ?
C45 C46 1.376(4) . ?
C46 C47 1.394(3) . ?
C47 C48 1.522(4) . ?
C48 C49 1.519(4) . ?
C48 C50 1.528(4) . ?
C51 C52 1.516(6) . ?
C51 C53 1.525(5) . ?
C54 B2 1.594(3) . ?
C55 C56 1.384(6) . ?
C55 C60 1.410(6) . ?
C56 C57 1.369(6) . ?
C57 C58 1.399(6) . ?
C61 C66 1.366(6) . ?
C61 C62 1.389(6) . ?
C65 C64 1.359(6) . ?
C65 C66 1.383(6) . ?
C64 C63 1.416(6) . ?
C63 C62 1.372(6) . ?
C58 C59 1.400(6) . ?
C59 C60 1.378(6) . ?
